data_7109789
loop_
_publ_author_name
'Wang, Fan'
'Ni, Chun-Yan'
'Liu, Quan'
'Li, Fu-Ling'
'Shi, Jing'
'Li, Hong-Xi'
'Lang, Jian-Ping'

_publ_section_title
;
 [Pb(Tab)2(4,4'-bipy)](PF6)2: two-step ambient temperature quantitative
 solid-state synthesis, structure and dielectric properties
;
_journal_coden_ASTM CHCOFS
_journal_issue 81
_journal_name_full
;
 Chemical Communications (Cambridge, United Kingdom)
;
_journal_page_first 9248
_journal_page_last 9250
_journal_paper_doi 10.1039/c3cc45066j
_journal_volume 49
_journal_year 2013
_chemical_formula_moiety 'C28 H34 N4 Pb S2, 2(F6 P), 2(C2 H3 N)'
_chemical_formula_sum 'C32 H40 F12 N6 P2 Pb S2'
_chemical_formula_weight 1069.95
_chemical_name_systematic ?
_space_group_IT_number 15
_symmetry_cell_setting monoclinic
_symmetry_space_group_name_Hall '-C 2yc'
_symmetry_space_group_name_H-M 'C 1 2/c 1'
_atom_sites_solution_hydrogens geom
_atom_sites_solution_primary direct
_atom_sites_solution_secondary difmap
_audit_creation_method SHELXL-97
_cell_angle_alpha 90.00
_cell_angle_beta 105.692(4)
_cell_angle_gamma 90.00
_cell_formula_units_Z 8
_cell_length_a 41.814(8)
_cell_length_b 8.9420(16)
_cell_length_c 22.936(5)
_cell_measurement_reflns_used 17463
_cell_measurement_temperature 193(2)
_cell_measurement_theta_max 25.3
_cell_measurement_theta_min 3.1
_cell_volume 8256(3)
_computing_cell_refinement CrystalClear
_computing_data_collection CrystalClear
_computing_data_reduction CrystalStructure
_computing_molecular_graphics 'Shelxl-97 (Sheldrick, 1997)'
_computing_publication_material 'Shelxl-97 (Sheldrick, 1997)'
_computing_structure_refinement 'SHELXL-97 (Sheldrick, 1997)'
_computing_structure_solution 'SHELXS-97 (Sheldrick, 1990)'
_diffrn_ambient_temperature 193(2)
_diffrn_measured_fraction_theta_full 0.988
_diffrn_measured_fraction_theta_max 0.988
_diffrn_measurement_device_type 'Rigaku Mercury'
_diffrn_measurement_method \w
_diffrn_radiation_monochromator graphite
_diffrn_radiation_source 'fine-focus sealed tube'
_diffrn_radiation_type MoK\a
_diffrn_radiation_wavelength 0.71070
_diffrn_reflns_av_R_equivalents 0.0551
_diffrn_reflns_av_sigmaI/netI 0.0372
_diffrn_reflns_limit_h_max 45
_diffrn_reflns_limit_h_min -54
_diffrn_reflns_limit_k_max 11
_diffrn_reflns_limit_k_min -10
_diffrn_reflns_limit_l_max 29
_diffrn_reflns_limit_l_min -29
_diffrn_reflns_number 43828
_diffrn_reflns_theta_full 27.48
_diffrn_reflns_theta_max 27.48
_diffrn_reflns_theta_min 3.02
_diffrn_standards_decay_% 0
_diffrn_standards_interval_count 0
_diffrn_standards_interval_time 0
_diffrn_standards_number 0
_exptl_absorpt_coefficient_mu 4.352
_exptl_absorpt_correction_T_max 0.3370
_exptl_absorpt_correction_T_min 0.1708
_exptl_absorpt_correction_type multi-scan
_exptl_absorpt_process_details 'Jacobson, R. (1998) Private communication.'
_exptl_crystal_colour yellow
_exptl_crystal_density_diffrn 1.722
_exptl_crystal_density_method 'not measured'
_exptl_crystal_description prism
_exptl_crystal_F_000 4208
_exptl_crystal_size_max 0.45
_exptl_crystal_size_mid 0.35
_exptl_crystal_size_min 0.25
_refine_diff_density_max 1.196
_refine_diff_density_min -0.827
_refine_diff_density_rms 0.117
_refine_ls_extinction_method none
_refine_ls_goodness_of_fit_ref 1.174
_refine_ls_hydrogen_treatment constr
_refine_ls_matrix_type full
_refine_ls_number_parameters 623
_refine_ls_number_reflns 9366
_refine_ls_number_restraints 189
_refine_ls_restrained_S_all 11.349
_refine_ls_R_factor_all 0.0510
_refine_ls_R_factor_gt 0.0462
_refine_ls_shift/su_max 0.002
_refine_ls_shift/su_mean 0.001
_refine_ls_structure_factor_coef Fsqd
_refine_ls_weighting_details 'calc w=1/[\s^2^(Fo^2^)+(0.0322P)^2^+63.4080P] where P=(Fo^2^+2Fc^2^)/3'
_refine_ls_weighting_scheme calc
_refine_ls_wR_factor_gt 0.0985
_refine_ls_wR_factor_ref 0.1004
_reflns_number_gt 8847
_reflns_number_total 9366
_reflns_threshold_expression >2sigma(I)
_cod_data_source_file c3cc45066j.txt
_cod_data_source_block 2
_cod_original_sg_symbol_H-M 'C 2/c'
_cod_database_code 7109789

loop_
_symmetry_equiv_pos_as_xyz
'x, y, z'
'-x, y, -z+1/2'
'x+1/2, y+1/2, z'
'-x+1/2, y+1/2, -z+1/2'
'-x, -y, -z'
'x, -y, z-1/2'
'-x+1/2, -y+1/2, -z'
'x+1/2, -y+1/2, z-1/2'

loop_
_atom_site_label
_atom_site_type_symbol
_atom_site_fract_x
_atom_site_fract_y
_atom_site_fract_z
_atom_site_U_iso_or_equiv
_atom_site_adp_type
_atom_site_occupancy
_atom_site_symmetry_multiplicity
_atom_site_calc_flag
_atom_site_refinement_flags
_atom_site_disorder_assembly
_atom_site_disorder_group
Pb1 Pb 0.25178(4) 0.20783(19) 0.26485(7) 0.0242(6) Uani 1 1 d . . .
P2 P 0.5145(5) 0.336(2) 0.6092(9) 0.061(5) Uani 1 1 d . . .
S1 S 0.2959(3) -0.0036(13) 0.2518(5) 0.029(2) Uani 1 1 d . . .
S2 S 0.2025(3) 0.0121(14) 0.2061(5) 0.029(2) Uani 1 1 d . . .
P1 P 0.8709(5) 0.415(2) 0.5922(9) 0.055(4) Uani 1 1 d . . .
F1 F 0.851(3) 0.424(18) 0.528(5) 0.11(4) Uani 0.61(11) 1 d PU A 1
F2 F 0.899(3) 0.34(2) 0.572(7) 0.09(4) Uani 0.61(11) 1 d PU A 1
F3 F 0.844(3) 0.292(17) 0.567(9) 0.13(4) Uani 0.61(11) 1 d PU A 1
F4 F 0.895(2) 0.412(18) 0.662(4) 0.10(4) Uani 0.61(11) 1 d PU A 1
F5 F 0.842(3) 0.467(16) 0.625(5) 0.08(3) Uani 0.61(11) 1 d PU A 1
F6 F 0.897(3) 0.546(15) 0.603(7) 0.13(5) Uani 0.61(11) 1 d PU A 1
F1A F 0.852(5) 0.52(2) 0.534(10) 0.11(5) Uani 0.39(11) 1 d PU A 2
F2A F 0.892(7) 0.36(3) 0.544(10) 0.10(7) Uani 0.39(11) 1 d PU A 2
F3A F 0.861(5) 0.256(16) 0.612(10) 0.09(5) Uani 0.39(11) 1 d PU A 2
F4A F 0.886(5) 0.30(2) 0.637(11) 0.12(6) Uani 0.39(11) 1 d PU A 2
F5A F 0.852(6) 0.52(2) 0.617(12) 0.11(6) Uani 0.39(11) 1 d PU A 2
F6A F 0.877(7) 0.582(19) 0.586(11) 0.11(5) Uani 0.39(11) 1 d PU A 2
F7 F 0.480(3) 0.413(15) 0.582(6) 0.12(5) Uani 0.68(13) 1 d PU B 1
F8 F 0.504(2) 0.303(17) 0.669(5) 0.12(5) Uani 0.68(13) 1 d PU B 1
F9 F 0.532(5) 0.476(16) 0.643(6) 0.15(7) Uani 0.68(13) 1 d PU B 1
F10 F 0.548(2) 0.243(18) 0.641(5) 0.10(5) Uani 0.68(13) 1 d PU B 1
F11 F 0.530(5) 0.37(2) 0.557(6) 0.17(7) Uani 0.68(13) 1 d PU B 1
F12 F 0.501(2) 0.187(11) 0.574(7) 0.11(5) Uani 0.68(13) 1 d PU B 1
F7A F 0.480(6) 0.28(3) 0.613(12) 0.13(9) Uani 0.32(13) 1 d PU B 2
F8A F 0.529(8) 0.20(2) 0.649(8) 0.10(8) Uani 0.32(13) 1 d PU B 2
F9A F 0.516(8) 0.43(4) 0.668(12) 0.13(12) Uani 0.32(13) 1 d PU B 2
F10A F 0.546(6) 0.39(5) 0.61(2) 0.16(13) Uani 0.32(13) 1 d PU B 2
F11A F 0.499(8) 0.47(3) 0.568(14) 0.13(9) Uani 0.32(13) 1 d PU B 2
F12A F 0.510(8) 0.26(4) 0.550(8) 0.12(11) Uani 0.32(13) 1 d PU B 2
N1 N 0.2529(10) 0.271(5) 0.1597(17) 0.029(8) Uani 1 1 d . . .
N2 N 0.2598(17) 0.687(7) -0.100(2) 0.058(15) Uani 1 1 d . . .
N3 N 0.4249(12) 0.154(5) 0.436(2) 0.047(12) Uani 1 1 d D . .
N4 N 0.0863(11) 0.073(5) 0.315(2) 0.036(10) Uani 1 1 d . . .
C29 C 0.873(2) 0.213(8) 0.406(4) 0.07(2) Uani 1 1 d . . .
H29A H 0.8543 0.2118 0.3689 0.108 Uiso 1 1 calc R . .
H29B H 0.8939 0.2064 0.3942 0.108 Uiso 1 1 calc R . .
H29C H 0.8726 0.3066 0.4277 0.108 Uiso 1 1 calc R . .
C1 C 0.2819(13) 0.302(7) 0.148(2) 0.037(12) Uani 1 1 d . . .
H1 H 0.3018 0.2732 0.1774 0.044 Uiso 1 1 calc R . .
C2 C 0.2842(14) 0.374(7) 0.097(2) 0.041(13) Uani 1 1 d . . .
H2 H 0.3053 0.3928 0.0906 0.049 Uiso 1 1 calc R . .
C3 C 0.2557(14) 0.420(6) 0.054(2) 0.032(11) Uani 1 1 d . . .
C4 C 0.2259(15) 0.385(8) 0.065(2) 0.045(14) Uani 1 1 d . . .
H4 H 0.2056 0.4121 0.0368 0.054 Uiso 1 1 calc R . .
C5 C 0.2256(13) 0.311(7) 0.118(2) 0.039(13) Uani 1 1 d . . .
H5 H 0.2047 0.2876 0.1249 0.047 Uiso 1 1 calc R . .
C6 C 0.2572(15) 0.507(6) -0.001(2) 0.036(11) Uani 1 1 d . . .
C7 C 0.286(2) 0.532(10) -0.017(3) 0.07(2) Uani 1 1 d . . .
H7 H 0.3061 0.4875 0.0061 0.084 Uiso 1 1 calc R . .
C8 C 0.286(2) 0.620(10) -0.066(3) 0.07(2) Uani 1 1 d . . .
H8 H 0.3062 0.6320 -0.0760 0.088 Uiso 1 1 calc R . .
C9 C 0.232(2) 0.656(12) -0.087(4) 0.09(3) Uani 1 1 d . . .
H9 H 0.2125 0.6971 -0.1124 0.106 Uiso 1 1 calc R . .
C10 C 0.229(2) 0.567(11) -0.039(3) 0.08(3) Uani 1 1 d . . .
H10 H 0.2079 0.5485 -0.0325 0.096 Uiso 1 1 calc R . .
C11 C 0.3329(11) 0.042(5) 0.307(2) 0.026(9) Uani 1 1 d . . .
C12 C 0.3632(12) 0.028(6) 0.293(2) 0.033(11) Uani 1 1 d . C .
H12 H 0.3635 -0.0067 0.2538 0.040 Uiso 1 1 calc R . .
C13 C 0.3926(13) 0.066(6) 0.334(3) 0.038(12) Uani 1 1 d . . .
H13 H 0.4129 0.0583 0.3236 0.046 Uiso 1 1 calc R C .
C14 C 0.3925(13) 0.113(6) 0.391(2) 0.035(11) Uani 1 1 d . C .
C15 C 0.3631(14) 0.130(6) 0.407(2) 0.039(12) Uani 1 1 d . . .
H15 H 0.3631 0.1662 0.4456 0.047 Uiso 1 1 calc R C .
C16 C 0.3335(13) 0.093(6) 0.364(2) 0.032(10) Uani 1 1 d . C .
H16 H 0.3131 0.1035 0.3751 0.039 Uiso 1 1 calc R . .
C17 C 0.449(2) 0.028(9) 0.445(5) 0.07(3) Uani 0.77(8) 1 d PD C 1
H17A H 0.4531 0.0051 0.4057 0.099 Uiso 0.77(8) 1 calc PR C 1
H17B H 0.4392 -0.0597 0.4591 0.099 Uiso 0.77(8) 1 calc PR C 1
H17C H 0.4695 0.0560 0.4741 0.099 Uiso 0.77(8) 1 calc PR C 1
C17A C 0.458(4) 0.16(4) 0.421(14) 0.07(3) Uani 0.23(8) 1 d PD C 2
H17D H 0.4738 0.0933 0.4465 0.099 Uiso 0.23(8) 1 calc PR C 2
H17E H 0.4669 0.2655 0.4284 0.099 Uiso 0.23(8) 1 calc PR C 2
H17F H 0.4549 0.1381 0.3783 0.099 Uiso 0.23(8) 1 calc PR C 2
C18 C 0.437(2) 0.297(9) 0.418(4) 0.05(2) Uani 0.77(8) 1 d PD C 1
H18A H 0.4565 0.3317 0.4496 0.082 Uiso 0.77(8) 1 calc PR C 1
H18B H 0.4196 0.3725 0.4107 0.082 Uiso 0.77(8) 1 calc PR C 1
H18C H 0.4438 0.2813 0.3802 0.082 Uiso 0.77(8) 1 calc PR C 1
C18A C 0.429(7) 0.313(16) 0.459(14) 0.05(2) Uani 0.23(8) 1 d PD C 2
H18D H 0.4520 0.3331 0.4786 0.082 Uiso 0.23(8) 1 calc PR C 2
H18E H 0.4153 0.3279 0.4873 0.082 Uiso 0.23(8) 1 calc PR C 2
H18F H 0.4209 0.3808 0.4241 0.082 Uiso 0.23(8) 1 calc PR C 2
C19 C 0.420(2) 0.181(13) 0.499(3) 0.06(3) Uani 0.77(8) 1 d PD C 1
H19A H 0.4091 0.0933 0.5108 0.093 Uiso 0.77(8) 1 calc PR C 1
H19B H 0.4052 0.2687 0.4968 0.093 Uiso 0.77(8) 1 calc PR C 1
H19C H 0.4410 0.1996 0.5280 0.093 Uiso 0.77(8) 1 calc PR C 1
C19A C 0.437(7) 0.03(3) 0.482(11) 0.06(3) Uani 0.23(8) 1 d PD C 2
H19D H 0.4469 -0.0473 0.4637 0.093 Uiso 0.23(8) 1 calc PR C 2
H19E H 0.4182 -0.0071 0.4952 0.093 Uiso 0.23(8) 1 calc PR C 2
H19F H 0.4536 0.0735 0.5171 0.093 Uiso 0.23(8) 1 calc PR C 2
C20 C 0.1698(12) 0.032(5) 0.240(2) 0.027(9) Uani 1 1 d . . .
C21 C 0.1669(13) 0.149(6) 0.279(2) 0.035(11) Uani 1 1 d . . .
H21 H 0.1839 0.2226 0.2889 0.042 Uiso 1 1 calc R . .
C22 C 0.1400(13) 0.161(6) 0.302(2) 0.036(11) Uani 1 1 d . . .
H22 H 0.1386 0.2420 0.3282 0.043 Uiso 1 1 calc R . .
C23 C 0.1153(12) 0.054(6) 0.289(2) 0.031(10) Uani 1 1 d . . .
C24 C 0.1172(14) -0.063(6) 0.251(3) 0.040(13) Uani 1 1 d . . .
H24 H 0.1001 -0.1358 0.2410 0.049 Uiso 1 1 calc R . .
C25 C 0.1442(13) -0.073(6) 0.227(3) 0.037(12) Uani 1 1 d . . .
H25 H 0.1452 -0.1538 0.2005 0.044 Uiso 1 1 calc R . .
C26 C 0.0987(17) 0.069(8) 0.384(3) 0.050(15) Uani 1 1 d . . .
H26A H 0.1114 -0.0224 0.3964 0.076 Uiso 1 1 calc R . .
H26B H 0.0797 0.0722 0.4009 0.076 Uiso 1 1 calc R . .
H26C H 0.1129 0.1564 0.3977 0.076 Uiso 1 1 calc R . .
C27 C 0.0693(16) 0.220(7) 0.294(3) 0.053(16) Uani 1 1 d . . .
H27A H 0.0847 0.3026 0.3101 0.080 Uiso 1 1 calc R . .
H27B H 0.0496 0.2297 0.3094 0.080 Uiso 1 1 calc R . .
H27C H 0.0627 0.2235 0.2500 0.080 Uiso 1 1 calc R . .
C28 C 0.0612(15) -0.050(8) 0.295(3) 0.053(16) Uani 1 1 d . . .
H28A H 0.0521 -0.0461 0.2512 0.079 Uiso 1 1 calc R . .
H28B H 0.0432 -0.0368 0.3147 0.079 Uiso 1 1 calc R . .
H28C H 0.0719 -0.1470 0.3069 0.079 Uiso 1 1 calc R . .
N5 N 0.868(2) -0.011(8) 0.473(3) 0.08(2) Uani 1 1 d . . .
C30 C 0.8703(18) 0.087(8) 0.444(3) 0.055(17) Uani 1 1 d . . .
N6 N 1.039(5) 0.39(3) 0.734(11) 0.09(4) Uiso 0.42(14) 1 d PD D 1
C31 C 0.976(6) 0.44(4) 0.671(16) 0.12(6) Uiso 0.42(14) 1 d PD D 1
H31A H 0.9622 0.3895 0.6931 0.184 Uiso 0.42(14) 1 calc PR D 1
H31B H 0.9704 0.4047 0.6292 0.184 Uiso 0.42(14) 1 calc PR D 1
H31C H 0.9730 0.5479 0.6720 0.184 Uiso 0.42(14) 1 calc PR D 1
C32 C 1.011(6) 0.40(4) 0.700(15) 0.11(6) Uiso 0.42(14) 1 d PD D 1
N6A N 1.033(4) 0.335(19) 0.702(8) 0.09(4) Uiso 0.58(14) 1 d PD D 2
C31A C 0.971(5) 0.39(3) 0.636(12) 0.12(6) Uiso 0.58(14) 1 d PD D 2
H31D H 0.9563 0.3877 0.6620 0.184 Uiso 0.58(14) 1 calc PR D 2
H31E H 0.9627 0.3280 0.6003 0.184 Uiso 0.58(14) 1 calc PR D 2
H31F H 0.9732 0.4948 0.6229 0.184 Uiso 0.58(14) 1 calc PR D 2
C32A C 1.003(5) 0.34(3) 0.669(11) 0.11(6) Uiso 0.58(14) 1 d PD D 2

loop_
_atom_site_aniso_label
_atom_site_aniso_U_11
_atom_site_aniso_U_22
_atom_site_aniso_U_33
_atom_site_aniso_U_23
_atom_site_aniso_U_13
_atom_site_aniso_U_12
Pb1 0.0257(9) 0.0262(10) 0.0217(9) 0.0021(7) 0.0083(6) 0.0014(7)
P2 0.051(10) 0.068(12) 0.058(11) -0.002(9) 0.006(8) -0.014(9)
S1 0.024(5) 0.026(6) 0.034(6) -0.004(5) 0.005(5) 0.003(5)
S2 0.027(6) 0.031(6) 0.032(6) -0.004(5) 0.012(5) -0.002(5)
P1 0.053(10) 0.045(9) 0.068(11) -0.003(8) 0.017(8) 0.004(8)
F1 0.11(7) 0.12(9) 0.09(6) -0.02(6) -0.01(5) 0.02(8)
F2 0.05(6) 0.11(8) 0.11(10) -0.01(9) 0.04(7) 0.01(5)
F3 0.10(8) 0.13(9) 0.18(11) -0.03(8) 0.05(8) -0.05(7)
F4 0.08(6) 0.15(11) 0.07(5) 0.01(6) 0.01(4) 0.00(6)
F5 0.07(6) 0.11(10) 0.08(5) 0.01(6) 0.04(4) 0.01(6)
F6 0.09(8) 0.08(8) 0.18(12) -0.06(8) -0.01(8) -0.04(7)
F1A 0.09(9) 0.11(11) 0.11(9) 0.05(9) 0.03(7) 0.01(9)
F2A 0.10(14) 0.10(12) 0.11(14) -0.03(12) 0.06(11) -0.01(10)
F3A 0.08(9) 0.07(7) 0.15(13) 0.01(8) 0.04(9) -0.02(7)
F4A 0.10(11) 0.09(11) 0.15(15) 0.06(11) 0.01(11) 0.02(9)
F5A 0.12(13) 0.09(12) 0.15(12) -0.05(10) 0.08(10) 0.00(9)
F6A 0.15(13) 0.05(7) 0.14(12) 0.00(8) 0.07(10) -0.01(9)
F7 0.11(9) 0.10(9) 0.13(9) -0.02(7) -0.02(7) 0.05(7)
F8 0.07(6) 0.17(12) 0.12(8) 0.05(8) 0.06(6) 0.00(7)
F9 0.22(16) 0.12(10) 0.10(8) -0.03(7) 0.03(8) -0.11(10)
F10 0.05(5) 0.16(12) 0.09(7) -0.04(7) -0.01(5) 0.02(6)
F11 0.25(18) 0.20(14) 0.09(8) 0.00(9) 0.07(10) -0.09(14)
F12 0.06(5) 0.07(6) 0.17(12) -0.04(6) -0.04(6) 0.00(4)
F7A 0.09(12) 0.18(17) 0.14(15) 0.00(12) 0.07(11) -0.03(11)
F8A 0.1(2) 0.06(10) 0.06(10) 0.02(7) -0.02(13) 0.01(13)
F9A 0.1(2) 0.11(19) 0.10(17) -0.05(15) -0.03(15) 0.05(17)
F10A 0.08(14) 0.2(3) 0.2(3) 0.0(3) 0.01(16) -0.07(17)
F11A 0.12(15) 0.10(13) 0.15(15) 0.06(12) 0.00(12) 0.03(12)
F12A 0.1(2) 0.2(3) 0.05(9) -0.03(14) 0.01(10) 0.1(2)
N1 0.03(2) 0.03(2) 0.022(18) 0.004(16) 0.007(16) 0.001(18)
N2 0.09(5) 0.06(3) 0.03(3) 0.01(2) 0.03(3) 0.01(3)
N3 0.04(3) 0.04(3) 0.05(3) 0.00(2) -0.01(2) 0.00(2)
N4 0.03(2) 0.04(2) 0.04(2) -0.008(19) 0.013(18) -0.004(19)
C29 0.07(5) 0.05(4) 0.09(6) 0.00(4) 0.00(4) 0.00(4)
C1 0.03(2) 0.05(3) 0.03(2) 0.01(2) 0.01(2) 0.00(2)
C2 0.03(3) 0.06(4) 0.04(3) 0.01(3) 0.01(2) 0.00(3)
C3 0.05(3) 0.03(3) 0.02(2) 0.002(19) 0.01(2) 0.00(2)
C4 0.04(3) 0.06(4) 0.03(3) 0.02(3) 0.01(2) 0.01(3)
C5 0.03(3) 0.06(4) 0.03(2) 0.02(2) 0.01(2) 0.00(2)
C6 0.05(3) 0.03(3) 0.03(2) 0.00(2) 0.02(2) 0.00(2)
C7 0.07(5) 0.09(6) 0.06(4) 0.04(4) 0.04(4) 0.01(4)
C8 0.09(6) 0.09(6) 0.06(4) 0.03(4) 0.04(4) 0.00(5)
C9 0.08(6) 0.12(8) 0.05(4) 0.05(5) 0.00(4) -0.01(6)
C10 0.06(4) 0.13(8) 0.05(4) 0.04(5) 0.00(3) -0.01(5)
C11 0.02(2) 0.02(2) 0.03(2) 0.000(18) 0.003(17) 0.001(18)
C12 0.03(2) 0.04(3) 0.04(3) 0.00(2) 0.01(2) 0.00(2)
C13 0.03(3) 0.04(3) 0.05(3) 0.00(2) 0.01(2) 0.00(2)
C14 0.03(3) 0.03(2) 0.04(3) 0.00(2) 0.00(2) 0.00(2)
C15 0.05(3) 0.04(3) 0.03(2) 0.00(2) 0.00(2) 0.00(3)
C16 0.03(2) 0.03(3) 0.03(2) 0.00(2) 0.01(2) 0.00(2)
C17 0.03(4) 0.05(5) 0.09(7) 0.00(5) -0.02(4) 0.00(4)
C17A 0.03(4) 0.05(5) 0.09(7) 0.00(5) -0.02(4) 0.00(4)
C18 0.04(4) 0.05(5) 0.06(5) 0.00(4) 0.01(4) -0.02(4)
C18A 0.04(4) 0.05(5) 0.06(5) 0.00(4) 0.01(4) -0.02(4)
C19 0.04(4) 0.10(8) 0.04(4) -0.01(4) 0.00(3) -0.01(4)
C19A 0.04(4) 0.10(8) 0.04(4) -0.01(4) 0.00(3) -0.01(4)
C20 0.03(2) 0.03(2) 0.03(2) 0.001(18) 0.008(18) -0.001(19)
C21 0.04(3) 0.03(3) 0.04(3) -0.01(2) 0.02(2) -0.01(2)
C22 0.04(3) 0.03(3) 0.04(3) -0.01(2) 0.02(2) -0.01(2)
C23 0.03(2) 0.04(3) 0.03(2) -0.01(2) 0.011(19) 0.00(2)
C24 0.03(3) 0.04(3) 0.05(3) -0.02(3) 0.02(2) -0.01(2)
C25 0.03(3) 0.03(3) 0.05(3) -0.01(2) 0.02(2) 0.00(2)
C26 0.06(4) 0.06(4) 0.04(3) -0.01(3) 0.02(3) -0.01(3)
C27 0.04(3) 0.05(4) 0.07(4) 0.00(3) 0.02(3) 0.01(3)
C28 0.04(3) 0.06(4) 0.07(4) -0.01(3) 0.03(3) -0.02(3)
N5 0.10(6) 0.06(4) 0.08(5) 0.00(4) 0.02(4) 0.00(4)
C30 0.06(4) 0.05(4) 0.05(4) -0.01(3) 0.00(3) 0.01(3)

loop_
_atom_type_symbol
_atom_type_description
_atom_type_scat_dispersion_real
_atom_type_scat_dispersion_imag
_atom_type_scat_source
C C 0.0033 0.0016 'International Tables Vol C Tables 4.2.6.8 and 6.1.1.4'
H H 0.0000 0.0000 'International Tables Vol C Tables 4.2.6.8 and 6.1.1.4'
F F 0.0171 0.0103 'International Tables Vol C Tables 4.2.6.8 and 6.1.1.4'
N N 0.0061 0.0033 'International Tables Vol C Tables 4.2.6.8 and 6.1.1.4'
P P 0.1023 0.0942 'International Tables Vol C Tables 4.2.6.8 and 6.1.1.4'
Pb Pb -3.3944 10.1111 'International Tables Vol C Tables 4.2.6.8 and 6.1.1.4'
S S 0.1246 0.1234 'International Tables Vol C Tables 4.2.6.8 and 6.1.1.4'

loop_
_geom_angle_atom_site_label_1
_geom_angle_atom_site_label_2
_geom_angle_atom_site_label_3
_geom_angle
_geom_angle_publ_flag
N1 Pb1 S1 81.9(10) yes
N1 Pb1 S2 83.0(10) yes
S1 Pb1 S2 86.8(4) yes
F10A P2 F12A 94(10) no
F12A P2 F8A 97(10) no
F10A P2 F7A 175(10) no
F12A P2 F7A 91(10) no
F8A P2 F7A 87(10) no
F10A P2 F9 52(10) no
F12A P2 F9 139(10) no
F8A P2 F9 106(10) no
F7A P2 F9 123(10) no
F10A P2 F11A 90(10) no
F12A P2 F11A 83(10) no
F8A P2 F11A 179(10) no
F7A P2 F11A 92(10) no
F9 P2 F11A 75(10) no
F10A P2 F11 50(10) no
F12A P2 F11 51(10) no
F8A P2 F11 116(10) no
F7A P2 F11 135(10) no
F9 P2 F11 88(8) no
F11A P2 F11 64(10) no
F10A P2 F7 129(10) no
F12A P2 F7 88(10) no
F8A P2 F7 140(10) no
F7A P2 F7 52(10) no
F9 P2 F7 96(9) no
F11 P2 F7 98(10) no
F10A P2 F8 121(10) no
F12A P2 F8 136(10) no
F8A P2 F8 60(10) no
F7A P2 F8 54(10) no
F9 P2 F8 86(7) no
F11A P2 F8 120(10) no
F11 P2 F8 171(8) no
F7 P2 F8 89(7) no
F10A P2 F9A 89(10) no
F12A P2 F9A 173(10) no
F8A P2 F9A 90(10) no
F7A P2 F9A 86(10) no
F11A P2 F9A 91(10) no
F11 P2 F9A 129(10) no
F7 P2 F9A 85(9) no
F8 P2 F9A 46(10) no
F10A P2 F12 120(10) no
F8A P2 F12 71(9) no
F7A P2 F12 64(10) no
F9 P2 F12 172(10) no
F11A P2 F12 108(10) no
F11 P2 F12 87(8) no
F7 P2 F12 91(6) no
F8 P2 F12 98(9) no
F9A P2 F12 144(10) no
F10A P2 F10 57(10) no
F12A P2 F10 93(10) no
F7A P2 F10 122(10) no
F9 P2 F10 87(9) no
F11A P2 F10 147(10) no
F11 P2 F10 88(9) no
F7 P2 F10 174(9) no
F8 P2 F10 86(6) no
F9A P2 F10 94(9) no
F12 P2 F10 87(6) no
C11 S1 Pb1 104.6(16) no
C20 S2 Pb1 106.8(16) no
F5A P1 F4A 111(10) no
F5A P1 F1 97(10) no
F4A P1 F1 138(10) no
F5A P1 F6A 61(10) no
F4A P1 F6A 135(10) no
F1 P1 F6A 85(10) no
F5A P1 F2 162(10) no
F4A P1 F2 71(10) no
F1 P1 F2 91(7) no
F6A P1 F2 104(10) no
F5A P1 F3 102(10) no
F4A P1 F3 83(10) no
F1 P1 F3 61(10) no
F6A P1 F3 141(10) no
F2 P1 F3 96(9) no
F5A P1 F6 83(10) no
F4A P1 F6 106(10) no
F1 P1 F6 107(10) no
F2 P1 F6 80(9) no
F3 P1 F6 168(9) no
F5A P1 F3A 106(10) no
F1 P1 F3A 102(10) no
F6A P1 F3A 166(10) no
F2 P1 F3A 88(9) no
F6 P1 F3A 148(10) no
F5A P1 F4 83(10) no
F1 P1 F4 176(8) no
F6A P1 F4 92(10) no
F2 P1 F4 88(6) no
F3 P1 F4 122(9) no
F6 P1 F4 69(8) no
F3A P1 F4 81(10) no
F4A P1 F5 95(10) no
F1 P1 F5 99(7) no
F6A P1 F5 86(10) no
F2 P1 F5 167(8) no
F3 P1 F5 81(7) no
F6 P1 F5 106(8) no
F3A P1 F5 81(8) no
F4 P1 F5 83(5) no
F5A P1 F2A 155(10) no
F4A P1 F2A 92(10) no
F1 P1 F2A 68(10) no
F6A P1 F2A 97(10) no
F3 P1 F2A 89(10) no
F6 P1 F2A 83(10) no
F3A P1 F2A 98(10) no
F4 P1 F2A 111(10) no
F5 P1 F2A 166(10) no
F5A P1 F1A 74(10) no
F4A P1 F1A 171(10) no
F6A P1 F1A 53(10) no
F2 P1 F1A 106(9) no
F3 P1 F1A 89(10) no
F6 P1 F1A 81(10) no
F3A P1 F1A 131(10) no
F4 P1 F1A 145(10) no
F5 P1 F1A 87(8) no
F2A P1 F1A 83(10) no
P1 F1 F3 62(8) no
F1 F3 P1 57(6) no
F6A F1A P1 58(10) no
F4A F3A P1 64(10) no
F3A F4A P1 74(10) no
P1 F5A F6A 61(10) no
F1A F6A F5A 80(10) no
F1A F6A P1 68(10) no
F5A F6A P1 58(10) no
C5 N1 C1 117(4) no
C5 N1 Pb1 121(3) no
C1 N1 Pb1 119(3) no
C9 N2 C8 114(6) no
C17 N3 C18 115(7) no
C17 N3 C18A 132(10) no
C18 N3 C19A 139(10) no
C18A N3 C19A 118(10) no
C17 N3 C14 110(5) no
C18 N3 C14 109(5) no
C18A N3 C14 117(10) no
C19A N3 C14 112(10) no
C17 N3 C19 106(7) no
C18 N3 C19 107(6) no
C18A N3 C19 64(10) no
C19A N3 C19 64(10) no
C14 N3 C19 110(5) no
C17 N3 C17A 56(10) no
C18 N3 C17A 58(10) no
C18A N3 C17A 91(10) no
C19A N3 C17A 93(10) no
C14 N3 C17A 124(10) no
C19 N3 C17A 126(10) no
C28 N4 C23 112(4) no
C28 N4 C26 108(5) no
C23 N4 C26 109(4) no
C28 N4 C27 108(5) no
C23 N4 C27 109(4) no
C26 N4 C27 110(5) no
C30 C29 H29A 109.5 no
C30 C29 H29B 109.5 no
H29A C29 H29B 109.5 no
C30 C29 H29C 109.5 no
H29A C29 H29C 109.5 no
H29B C29 H29C 109.5 no
N1 C1 C2 123(5) no
N1 C1 H1 118.6 no
C2 C1 H1 118.6 no
C1 C2 C3 120(5) no
C1 C2 H2 119.9 no
C3 C2 H2 119.9 no
C4 C3 C2 117(4) no
C4 C3 C6 121(5) no
C2 C3 C6 122(5) no
C3 C4 C5 120(5) no
C3 C4 H4 120.2 no
C5 C4 H4 120.2 no
N1 C5 C4 123(5) no
N1 C5 H5 118.3 no
C4 C5 H5 118.3 no
C7 C6 C10 116(6) no
C7 C6 C3 123(5) no
C10 C6 C3 121(6) no
C6 C7 C8 120(7) no
C6 C7 H7 120.0 no
C8 C7 H7 120.0 no
N2 C8 C7 126(7) no
N2 C8 H8 117.2 no
C7 C8 H8 117.2 no
N2 C9 C10 126(8) no
N2 C9 H9 116.9 no
C6 C10 C9 118(8) no
C6 C10 H10 120.8 no
C9 C10 H10 120.8 no
C16 C11 C12 118(4) no
C16 C11 S1 123(4) no
C12 C11 S1 119(4) no
C13 C12 C11 121(5) no
C13 C12 H12 119.5 no
C11 C12 H12 119.5 no
C14 C13 C12 120(5) no
C15 C14 C13 120(5) no
C15 C14 N3 120(5) no
C13 C14 N3 120(5) no
C14 C15 C16 119(5) no
C14 C15 H15 120.4 no
C16 C15 H15 120.4 no
C11 C16 C15 122(5) no
C11 C16 H16 119.2 no
N3 C17 H17B 109.5 no
N3 C17 H17C 109.5 no
N3 C17A H17F 109.5 no
N3 C18 H18A 109.5 no
N3 C18 H18C 109.5 no
N3 C18A H18D 109.5 no
N3 C18A H18E 109.5 no
H18D C18A H18F 109.5 no
H18E C18A H18F 109.5 no
N3 C19 H19A 109.5 no
N3 C19 H19B 109.5 no
N3 C19 H19C 109.5 no
N3 C19A H19D 109.5 no
N3 C19A H19E 109.5 no
H19D C19A H19F 109.5 no
H19E C19A H19F 109.5 no
C25 C20 C21 117(4) no
C25 C20 S2 119(4) no
C21 C20 S2 125(4) no
C22 C21 C20 122(5) no
C22 C21 H21 119.2 no
C20 C21 H21 119.1 no
C21 C22 C23 120(5) no
C21 C22 H22 120.0 no
C23 C22 H22 120.0 no
C24 C23 C22 120(5) no
C24 C23 N4 122(4) no
C22 C23 N4 118(4) no
C23 C24 C25 120(5) no
C23 C24 H24 120.2 no
C25 C24 H24 120.2 no
C24 C25 C20 122(5) no
C24 C25 H25 119.0 no
C20 C25 H25 119.0 no
N4 C26 H26A 109.5 no
N4 C26 H26B 109.5 no
H26A C26 H26B 109.5 no
N4 C26 H26C 109.5 no
H26A C26 H26C 109.5 no
H26B C26 H26C 109.5 no
N4 C27 H27A 109.5 no
N4 C27 H27B 109.5 no
H27A C27 H27B 109.5 no
N4 C27 H27C 109.5 no
H27A C27 H27C 109.5 no
H27B C27 H27C 109.5 no
N4 C28 H28A 109.5 no
N4 C28 H28B 109.5 no
H28A C28 H28B 109.5 no
N4 C28 H28C 109.5 no
H28A C28 H28C 109.5 no
H28B C28 H28C 109.5 no
N5 C30 C29 179(9) no
N6 C32 C31 165(10) no
C32A C31A H31D 109.8 no
C32A C31A H31E 109.3 no
H31D C31A H31F 109.5 no
H31E C31A H31F 109.5 no

loop_
_geom_bond_atom_site_label_1
_geom_bond_atom_site_label_2
_geom_bond_distance
_geom_bond_publ_flag
Pb1 N1 2.49(4) yes
Pb1 S1 2.715(12) yes
Pb1 S2 2.762(12) yes
P2 F10A 1.4(2) no
P2 F12A 1.5(2) no
P2 F8A 1.53(16) no
P2 F7A 1.53(19) no
P2 F9 1.55(11) no
P2 F11A 1.6(2) no
P2 F11 1.56(12) no
P2 F7 1.57(10) no
P2 F8 1.57(9) no
P2 F9A 1.6(2) no
P2 F12 1.58(9) no
P2 F10 1.63(10) no
S1 C11 1.76(5) no
S2 C20 1.76(5) no
P1 F5A 1.47(19) no
P1 F4A 1.48(14) no
P1 F1 1.49(11) no
P1 F6A 1.53(17) no
P1 F2 1.55(15) no
P1 F3 1.56(11) no
P1 F6 1.58(11) no
P1 F3A 1.58(14) no
P1 F4 1.64(9) no
P1 F5 1.65(11) no
P1 F2A 1.7(2) no
P1 F1A 1.67(16) no
F1 F3 1.6(2) no
F1A F6A 1.4(3) no
F3A F4A 1.1(3) no
F5A F6A 1.5(3) no
N1 C5 1.32(6) no
N1 C1 1.33(7) no
N2 C9 1.30(11) no
N2 C8 1.30(10) no
N3 C17 1.48(7) no
N3 C18 1.48(7) no
N3 C18A 1.50(9) no
N3 C19A 1.50(9) no
N3 C14 1.51(7) no
N3 C19 1.52(7) no
N3 C17A 1.53(9) no
N4 C28 1.50(7) no
N4 C23 1.51(6) no
N4 C26 1.51(7) no
N4 C27 1.51(8) no
C29 C30 1.45(11) no
C29 H29A 0.9800 no
C29 H29B 0.9800 no
C29 H29C 0.9800 no
C1 C2 1.37(7) no
C1 H1 0.9500 no
C2 C3 1.39(7) no
C2 H2 0.9500 no
C3 C4 1.37(8) no
C3 C6 1.50(6) no
C4 C5 1.39(7) no
C4 H4 0.9500 no
C5 H5 0.9500 no
C6 C7 1.37(9) no
C6 C10 1.37(9) no
C7 C8 1.38(9) no
C7 H7 0.9500 no
C8 H8 0.9500 no
C9 C10 1.40(10) no
C9 H9 0.9500 no
C10 H10 0.9500 no
C11 C16 1.39(7) no
C11 C12 1.40(7) no
C12 C13 1.38(7) no
C12 H12 0.9500 no
C13 C14 1.38(8) no
C13 H13 0.9500 no
C14 C15 1.37(8) no
C15 C16 1.39(7) no
C15 H15 0.9500 no
C16 H16 0.9500 no
C17 H17A 0.9800 no
C17 H17B 0.9800 no
C17 H17C 0.9800 no
C17A H17F 0.9800 no
C18 H18A 0.9800 no
C18 H18B 0.9800 no
C18 H18C 0.9800 no
C18A H18E 0.9800 no
C18A H18F 0.9800 no
C19 H19A 0.9800 no
C19 H19B 0.9800 no
C19A H19E 0.9800 no
C19A H19F 0.9800 no
C20 C25 1.39(7) no
C20 C21 1.40(7) no
C21 C22 1.38(7) no
C21 H21 0.9500 no
C22 C23 1.38(7) no
C22 H22 0.9500 no
C23 C24 1.38(7) no
C24 C25 1.38(7) no
C24 H24 0.9500 no
C25 H25 0.9500 no
C26 H26A 0.9800 no
C26 H26B 0.9800 no
C26 H26C 0.9800 no
C27 H27A 0.9800 no
C27 H27B 0.9800 no
C27 H27C 0.9800 no
C28 H28A 0.9800 no
C28 H28B 0.9800 no
C28 H28C 0.9800 no
N5 C30 1.13(10) no
N6 C32 1.25(13) no
C31 C32 1.4(2) no
N6A C32A 1.25(12) no
C31A C32A 1.43(19) no
C31A H31D 0.9800 no
C31A H31E 0.9800 no
